data_4341367
loop_
_publ_author_name
'Mart\'in, Carmen'
'Whiteoak, Christopher J.'
'Martin, Eddy'
'Escudero-Ad\'an, Eduardo C'
'Gal\'an-Mascar\'os, Jos\'e Ram\'on'
'Kleij, Arjan W.'

_publ_section_title
;
 Synthesis and Structural Features of Co(II) and Co(III) Complexes
 Supported by Aminotrisphenolate Ligand Scaffolds.
;
_journal_issue 21
_journal_name_full 'Inorganic chemistry'
_journal_page_first 11675
_journal_page_last 11681
_journal_paper_doi 10.1021/ic501883z
_journal_volume 53
_journal_year 2014
_chemical_formula_sum 'C37 H38 Co N3 O3'
_chemical_formula_weight 631.63
_chemical_name_systematic
;
 ?
;
_space_group_IT_number 14
_space_group_name_Hall '-P 2ybc'
_symmetry_cell_setting monoclinic
_symmetry_space_group_name_Hall '-P 2ybc'
_symmetry_space_group_name_H-M 'P 1 21/c 1'
_atom_sites_solution_hydrogens geom
_audit_creation_method SHELXL-2012
_cell_angle_alpha 90
_cell_angle_beta 90.525(4)
_cell_angle_gamma 90
_cell_formula_units_Z 4
_cell_length_a 8.4908(8)
_cell_length_b 21.387(2)
_cell_length_c 17.0056(16)
_cell_measurement_reflns_used 9982
_cell_measurement_temperature 100(2)
_cell_measurement_theta_max 22.90
_cell_measurement_theta_min 2.25
_cell_volume 3088.0(5)
_computing_cell_refinement 'Bruker APEX2 v2011.4-0'
_computing_data_collection 'Bruker APEX2 v2011.4-0'
_computing_data_reduction 'Bruker SAINT V7.60A'
_computing_molecular_graphics 'Bruker SHELXTL'
_computing_publication_material 'Bruker SHELXTL'
_computing_structure_refinement 'SHELXL-2012 (Sheldrick, 2012)'
_computing_structure_solution Sir2011
_diffrn_ambient_temperature 100(2)
_diffrn_detector_area_resol_mean 512
_diffrn_detector_type '4K CCD area detector APEX II'
_diffrn_measured_fraction_theta_full 0.999
_diffrn_measured_fraction_theta_max 0.997
_diffrn_measurement_device_type 'APEX DUO Kappa 4-axis goniometer'
_diffrn_measurement_method
;
 Fullsphere data collection, phi and omega scans
;
_diffrn_measurement_specimen_support 'magnetic support with MicroMount'
_diffrn_radiation_monochromator 'Quazar MX Multilayer Optics'
_diffrn_radiation_type MoK\a
_diffrn_radiation_wavelength 0.71073
_diffrn_reflns_av_R_equivalents 0.0648
_diffrn_reflns_av_unetI/netI 0.0507
_diffrn_reflns_Laue_measured_fraction_full 0.999
_diffrn_reflns_Laue_measured_fraction_max 0.997
_diffrn_reflns_limit_h_max 10
_diffrn_reflns_limit_h_min -10
_diffrn_reflns_limit_k_max 25
_diffrn_reflns_limit_k_min -25
_diffrn_reflns_limit_l_max 19
_diffrn_reflns_limit_l_min -20
_diffrn_reflns_number 51259
_diffrn_reflns_point_group_measured_fraction_full 0.999
_diffrn_reflns_point_group_measured_fraction_max 0.997
_diffrn_reflns_theta_full 25.242
_diffrn_reflns_theta_max 25.369
_diffrn_reflns_theta_min 1.904
_diffrn_source 'Microfocus source E025 IuS'
_diffrn_source_current 0.6
_diffrn_source_power 50
_diffrn_source_size '0.2 mm x 0.2 mm fine focus'
_diffrn_source_type 'Bruker APEX DUO'
_exptl_absorpt_coefficient_mu 0.598
_exptl_absorpt_correction_T_max 0.982
_exptl_absorpt_correction_T_min 0.895
_exptl_absorpt_correction_type empirical
_exptl_absorpt_process_details
; 
 SADABS Version 2008/1 Bruker-Nonius
 Blessing, Acta Cryst. (1995) A51 33-38
;
_exptl_crystal_colour red
_exptl_crystal_density_diffrn 1.359
_exptl_crystal_description needle
_exptl_crystal_F_000 1328
_exptl_crystal_size_max 0.15
_exptl_crystal_size_mid 0.04
_exptl_crystal_size_min 0.03
_refine_diff_density_max 0.324
_refine_diff_density_min -0.304
_refine_diff_density_rms 0.062
_refine_ls_extinction_method none
_refine_ls_goodness_of_fit_ref 1.049
_refine_ls_hydrogen_treatment constr
_refine_ls_matrix_type full
_refine_ls_number_parameters 403
_refine_ls_number_reflns 5661
_refine_ls_number_restraints 0
_refine_ls_restrained_S_all 1.049
_refine_ls_R_factor_all 0.0740
_refine_ls_R_factor_gt 0.0417
_refine_ls_shift/su_max 0.002
_refine_ls_shift/su_mean 0.000
_refine_ls_structure_factor_coef Fsqd
_refine_ls_weighting_details
;
 w=1/[\s^2^(Fo^2^)+(0.0425P)^2^+2.5008P]
 where P=(Fo^2^+2Fc^2^)/3
;
_refine_ls_weighting_scheme calc
_refine_ls_wR_factor_gt 0.0917
_refine_ls_wR_factor_ref 0.1032
_reflns_Friedel_coverage 0.000
_reflns_number_gt 4076
_reflns_number_total 5661
_reflns_threshold_expression >2sigma(I)
_cod_data_source_file ic501883z_si_006.cif
_cod_data_source_block mo_C130_0m
_cod_depositor_comments
;
The following automatic conversions were performed:

'_symmetry_cell_setting' value 'Monoclinic' changed to 'monoclinic'
according to
/home/saulius/struct/COD-crude-data--automatic-downloads/rss-feeds/ACS/lib/dictionaries/cif_core.dic
dictionary named 'cif_core.dic' version 2.4.2 from 2011-04-26.

Automatic conversion script
Id: cif_fix_values 2827 2014-09-09 07:05:25Z andrius 

 Adding full bibliography for 4341366--4341372.cif.
;
_cod_original_sg_symbol_H-M P2(1)/c
_cod_database_code 4341367
_shelx_space_group_comment
;
The symmetry employed for this shelxl refinement is uniquely defined
by the following loop, which should always be used as a source of
symmetry information in preference to the above space-group names.
They are only intended as comments.
;
_shelx_estimated_absorpt_t_min 0.916
_shelx_estimated_absorpt_t_max 0.982
_shelxl_version_number 2012-9

loop_
_space_group_symop_operation_xyz
'x, y, z'
'-x, y+1/2, -z+1/2'
'-x, -y, -z'
'x, -y-1/2, z-1/2'

loop_
_atom_site_label
_atom_site_type_symbol
_atom_site_fract_x
_atom_site_fract_y
_atom_site_fract_z
_atom_site_U_iso_or_equiv
_atom_site_adp_type
_atom_site_occupancy
_atom_site_site_symmetry_order
_atom_site_calc_flag
_atom_site_refinement_flags_posn
_atom_site_refinement_flags_adp
Co1 Co 0.64600(4) 0.84477(2) 0.42949(2) 0.02230(12) Uani 1 1 d . .
N1 N 0.8600(3) 0.80352(10) 0.42657(13) 0.0247(5) Uani 1 1 d . .
N2 N 0.4517(2) 0.89547(10) 0.43064(13) 0.0232(5) Uani 1 1 d . .
N3 N 0.5495(2) 0.81853(10) 0.32401(12) 0.0236(5) Uani 1 1 d . .
O1 O 0.5461(2) 0.77766(8) 0.48322(10) 0.0259(4) Uani 1 1 d . .
O2 O 0.6911(2) 0.88207(8) 0.52857(10) 0.0269(4) Uani 1 1 d . .
O3 O 0.7395(2) 0.91394(8) 0.37717(10) 0.0249(4) Uani 1 1 d . .
C1 C 0.8604(3) 0.74095(12) 0.46739(17) 0.0262(6) Uani 1 1 d . .
H1A H 0.9613 0.7197 0.4562 0.031 Uiso 1 1 calc R U
H1B H 0.8559 0.7481 0.5249 0.031 Uiso 1 1 calc R U
C2 C 0.9793(3) 0.84526(13) 0.46781(16) 0.0265(6) Uani 1 1 d . .
H2A H 1.0866 0.8292 0.4576 0.032 Uiso 1 1 calc R U
H2B H 0.9721 0.8879 0.4456 0.032 Uiso 1 1 calc R U
C3 C 0.9197(3) 0.79521(13) 0.34516(16) 0.0282(6) Uani 1 1 d . .
H3A H 0.8623 0.7599 0.3205 0.034 Uiso 1 1 calc R U
H3B H 1.0322 0.7833 0.3485 0.034 Uiso 1 1 calc R U
C4 C 0.7277(3) 0.69823(12) 0.44412(15) 0.0246(6) Uani 1 1 d . .
C5 C 0.5735(3) 0.71989(12) 0.45629(15) 0.0237(6) Uani 1 1 d . .
C6 C 0.4465(3) 0.67902(13) 0.44126(15) 0.0255(6) Uani 1 1 d . .
C7 C 0.4762(3) 0.61797(14) 0.41856(17) 0.0325(7) Uani 1 1 d . .
H7 H 0.3897 0.5906 0.4102 0.039 Uiso 1 1 calc R U
C8 C 0.6293(3) 0.59507(13) 0.40748(17) 0.0331(7) Uani 1 1 d . .
C9 C 0.7533(3) 0.63690(13) 0.41977(16) 0.0297(7) Uani 1 1 d . .
H9 H 0.8581 0.6232 0.4113 0.036 Uiso 1 1 calc R U
C10 C 0.2823(3) 0.70383(14) 0.45058(17) 0.0328(7) Uani 1 1 d . .
H10A H 0.2063 0.6700 0.4416 0.049 Uiso 1 1 calc R U
H10B H 0.2636 0.7373 0.4123 0.049 Uiso 1 1 calc R U
H10C H 0.2698 0.7203 0.5039 0.049 Uiso 1 1 calc R U
C11 C 0.6581(4) 0.52767(15) 0.3835(2) 0.0501(9) Uani 1 1 d . .
H11A H 0.6565 0.5009 0.4302 0.075 Uiso 1 1 calc R U
H11B H 0.7610 0.5244 0.3582 0.075 Uiso 1 1 calc R U
H11C H 0.5755 0.5143 0.3466 0.075 Uiso 1 1 calc R U
C12 C 0.9549(3) 0.84844(12) 0.55417(16) 0.0253(6) Uani 1 1 d . .
C13 C 0.8036(3) 0.86602(12) 0.57963(16) 0.0243(6) Uani 1 1 d . .
C14 C 0.7747(3) 0.86941(12) 0.66076(16) 0.0261(6) Uani 1 1 d . .
C15 C 0.8982(3) 0.85597(13) 0.71301(16) 0.0291(7) Uani 1 1 d . .
H15 H 0.8788 0.8590 0.7678 0.035 Uiso 1 1 calc R U
C16 C 1.0477(3) 0.83835(13) 0.68899(16) 0.0287(6) Uani 1 1 d . .
C17 C 1.0733(3) 0.83464(12) 0.60856(16) 0.0272(6) Uani 1 1 d . .
H17 H 1.1740 0.8224 0.5902 0.033 Uiso 1 1 calc R U
C18 C 0.6145(3) 0.88951(14) 0.68811(17) 0.0329(7) Uani 1 1 d . .
H18A H 0.5997 0.9341 0.6770 0.049 Uiso 1 1 calc R U
H18B H 0.6060 0.8822 0.7448 0.049 Uiso 1 1 calc R U
H18C H 0.5333 0.8653 0.6603 0.049 Uiso 1 1 calc R U
C19 C 1.1776(4) 0.82311(15) 0.74729(17) 0.0375(7) Uani 1 1 d . .
H19A H 1.1512 0.8406 0.7988 0.056 Uiso 1 1 calc R U
H19B H 1.2768 0.8413 0.7292 0.056 Uiso 1 1 calc R U
H19C H 1.1888 0.7776 0.7516 0.056 Uiso 1 1 calc R U
C20 C 0.9046(3) 0.85166(13) 0.29137(16) 0.0258(6) Uani 1 1 d . .
C21 C 0.8197(3) 0.90595(13) 0.31006(16) 0.0255(6) Uani 1 1 d . .
C22 C 0.8170(3) 0.95580(13) 0.25526(17) 0.0298(7) Uani 1 1 d . .
C23 C 0.8955(3) 0.94995(14) 0.18474(17) 0.0337(7) Uani 1 1 d . .
H23 H 0.8945 0.9841 0.1491 0.040 Uiso 1 1 calc R U
C24 C 0.9761(3) 0.89554(14) 0.16416(17) 0.0316(7) Uani 1 1 d . .
C25 C 0.9796(3) 0.84720(14) 0.21878(16) 0.0293(7) Uani 1 1 d . .
H25 H 1.0349 0.8099 0.2064 0.035 Uiso 1 1 calc R U
C26 C 0.7258(4) 1.01365(14) 0.27601(19) 0.0398(8) Uani 1 1 d . .
H26A H 0.7200 1.0414 0.2302 0.060 Uiso 1 1 calc R U
H26B H 0.7788 1.0354 0.3195 0.060 Uiso 1 1 calc R U
H26C H 0.6191 1.0019 0.2918 0.060 Uiso 1 1 calc R U
C27 C 1.0530(4) 0.88892(15) 0.08557(17) 0.0403(8) Uani 1 1 d . .
H27A H 1.0786 0.8449 0.0763 0.061 Uiso 1 1 calc R U
H27B H 1.1498 0.9139 0.0848 0.061 Uiso 1 1 calc R U
H27C H 0.9808 0.9037 0.0443 0.061 Uiso 1 1 calc R U
C28 C 0.3986(3) 0.92807(12) 0.49196(16) 0.0262(6) Uani 1 1 d . .
H28 H 0.4481 0.9227 0.5418 0.031 Uiso 1 1 calc R U
C29 C 0.2734(3) 0.96964(13) 0.48525(17) 0.0296(7) Uani 1 1 d . .
H29 H 0.2394 0.9929 0.5295 0.036 Uiso 1 1 calc R U
C30 C 0.1988(3) 0.97657(12) 0.41293(17) 0.0288(7) Uani 1 1 d . .
H30 H 0.1126 1.0046 0.4069 0.035 Uiso 1 1 calc R U
C31 C 0.2518(3) 0.94211(12) 0.34957(17) 0.0274(6) Uani 1 1 d . .
H31 H 0.2011 0.9455 0.2997 0.033 Uiso 1 1 calc R U
C32 C 0.3806(3) 0.90244(12) 0.35980(16) 0.0226(6) Uani 1 1 d . .
C33 C 0.4444(3) 0.86169(12) 0.29787(16) 0.0229(6) Uani 1 1 d . .
C34 C 0.3993(3) 0.86551(13) 0.21968(16) 0.0298(7) Uani 1 1 d . .
H34 H 0.3285 0.8973 0.2028 0.036 Uiso 1 1 calc R U
C35 C 0.4574(3) 0.82303(14) 0.16625(17) 0.0345(7) Uani 1 1 d . .
H35 H 0.4346 0.8270 0.1117 0.041 Uiso 1 1 calc R U
C36 C 0.5494(3) 0.77464(14) 0.19404(17) 0.0323(7) Uani 1 1 d . .
H36 H 0.5839 0.7426 0.1595 0.039 Uiso 1 1 calc R U
C37 C 0.5908(3) 0.77336(13) 0.27283(17) 0.0284(7) Uani 1 1 d . .
H37 H 0.6512 0.7391 0.2918 0.034 Uiso 1 1 calc R U

loop_
_atom_site_aniso_label
_atom_site_aniso_U_11
_atom_site_aniso_U_22
_atom_site_aniso_U_33
_atom_site_aniso_U_23
_atom_site_aniso_U_13
_atom_site_aniso_U_12
Co1 0.0209(2) 0.0210(2) 0.0250(2) -0.00190(16) 0.00016(15) 0.00341(16)
N1 0.0226(12) 0.0240(12) 0.0274(12) -0.0014(10) -0.0007(10) 0.0011(10)
N2 0.0225(12) 0.0207(12) 0.0265(13) -0.0017(10) 0.0022(10) 0.0001(9)
N3 0.0212(12) 0.0235(12) 0.0262(12) -0.0005(10) 0.0011(10) 0.0027(10)
O1 0.0257(10) 0.0231(10) 0.0290(10) -0.0004(8) 0.0034(8) 0.0035(8)
O2 0.0262(10) 0.0287(11) 0.0257(10) -0.0056(8) -0.0014(8) 0.0044(8)
O3 0.0244(10) 0.0217(10) 0.0287(10) -0.0018(8) 0.0034(8) 0.0028(8)
C1 0.0230(15) 0.0232(15) 0.0323(16) 0.0001(12) -0.0023(12) 0.0055(12)
C2 0.0205(14) 0.0273(15) 0.0317(15) -0.0021(13) -0.0004(12) 0.0009(12)
C3 0.0245(15) 0.0282(16) 0.0319(16) -0.0034(13) 0.0011(12) 0.0076(12)
C4 0.0258(15) 0.0248(15) 0.0231(14) 0.0023(12) -0.0026(12) 0.0037(12)
C5 0.0284(15) 0.0208(15) 0.0219(14) 0.0016(12) -0.0006(12) 0.0033(12)
C6 0.0284(15) 0.0261(15) 0.0218(14) 0.0034(12) -0.0032(12) 0.0033(12)
C7 0.0332(17) 0.0319(18) 0.0324(16) -0.0012(13) -0.0069(13) -0.0064(13)
C8 0.0373(18) 0.0261(16) 0.0359(17) -0.0016(13) -0.0072(14) 0.0048(14)
C9 0.0316(16) 0.0286(16) 0.0290(16) -0.0003(13) -0.0013(13) 0.0089(13)
C10 0.0266(16) 0.0373(18) 0.0343(17) 0.0014(14) -0.0029(13) -0.0018(13)
C11 0.056(2) 0.0314(18) 0.063(2) -0.0114(17) -0.0105(18) 0.0066(16)
C12 0.0237(14) 0.0223(14) 0.0299(15) -0.0015(12) -0.0006(12) -0.0019(12)
C13 0.0277(15) 0.0181(14) 0.0269(15) -0.0013(11) -0.0034(13) -0.0026(11)
C14 0.0282(15) 0.0192(14) 0.0310(16) 0.0021(12) 0.0017(13) -0.0045(12)
C15 0.0356(17) 0.0265(16) 0.0252(15) 0.0005(12) 0.0010(13) -0.0044(13)
C16 0.0283(16) 0.0257(16) 0.0321(16) 0.0022(13) -0.0022(12) -0.0072(12)
C17 0.0233(15) 0.0237(15) 0.0346(16) 0.0003(13) -0.0026(12) -0.0034(12)
C18 0.0363(17) 0.0319(17) 0.0307(16) -0.0005(13) 0.0062(13) 0.0047(13)
C19 0.0345(17) 0.0424(19) 0.0357(17) 0.0058(15) -0.0041(14) -0.0030(14)
C20 0.0194(14) 0.0287(15) 0.0293(15) -0.0033(13) -0.0028(12) 0.0004(12)
C21 0.0204(14) 0.0285(16) 0.0276(15) -0.0022(13) -0.0013(12) -0.0017(12)
C22 0.0261(15) 0.0308(17) 0.0325(16) -0.0006(13) -0.0007(13) 0.0001(13)
C23 0.0353(17) 0.0340(17) 0.0317(17) 0.0053(14) -0.0007(14) -0.0019(14)
C24 0.0255(15) 0.0406(18) 0.0287(16) -0.0047(14) -0.0010(13) -0.0045(13)
C25 0.0242(15) 0.0336(17) 0.0301(16) -0.0072(14) -0.0002(12) 0.0021(13)
C26 0.050(2) 0.0287(17) 0.0407(18) 0.0092(14) 0.0053(15) 0.0077(15)
C27 0.0431(19) 0.044(2) 0.0338(18) -0.0052(15) 0.0003(15) -0.0022(15)
C28 0.0269(15) 0.0221(15) 0.0298(16) -0.0013(12) 0.0031(12) -0.0003(12)
C29 0.0282(16) 0.0231(15) 0.0377(17) -0.0061(13) 0.0103(14) -0.0005(12)
C30 0.0224(15) 0.0190(15) 0.0449(19) 0.0004(13) 0.0030(13) 0.0016(11)
C31 0.0249(15) 0.0226(15) 0.0345(16) 0.0030(13) -0.0006(13) 0.0002(12)
C32 0.0198(14) 0.0179(14) 0.0302(16) 0.0012(12) 0.0046(12) -0.0012(11)
C33 0.0209(14) 0.0182(14) 0.0296(15) -0.0002(11) 0.0011(12) -0.0032(11)
C34 0.0272(16) 0.0302(16) 0.0321(17) 0.0017(13) -0.0043(13) 0.0044(13)
C35 0.0338(17) 0.0430(19) 0.0265(16) -0.0010(14) -0.0041(13) 0.0011(14)
C36 0.0290(16) 0.0344(17) 0.0335(17) -0.0102(14) 0.0004(13) 0.0005(13)
C37 0.0246(15) 0.0241(16) 0.0366(17) -0.0034(13) -0.0004(13) 0.0035(12)

loop_
_atom_type_symbol
_atom_type_description
_atom_type_scat_dispersion_real
_atom_type_scat_dispersion_imag
_atom_type_scat_source
C C 0.0033 0.0016 'International Tables Vol C Tables 4.2.6.8 and 6.1.1.4'
H H 0.0000 0.0000 'International Tables Vol C Tables 4.2.6.8 and 6.1.1.4'
N N 0.0061 0.0033 'International Tables Vol C Tables 4.2.6.8 and 6.1.1.4'
O O 0.0106 0.0060 'International Tables Vol C Tables 4.2.6.8 and 6.1.1.4'
Co Co 0.3494 0.9721 'International Tables Vol C Tables 4.2.6.8 and 6.1.1.4'

loop_
_geom_angle_atom_site_label_1
_geom_angle_atom_site_label_2
_geom_angle_atom_site_label_3
_geom_angle
O2 Co1 O3 90.39(8)
O2 Co1 O1 88.73(8)
O3 Co1 O1 177.78(8)
O2 Co1 N2 85.54(8)
O3 Co1 N2 85.99(8)
O1 Co1 N2 91.91(8)
O2 Co1 N1 91.79(8)
O3 Co1 N1 87.08(8)
O1 Co1 N1 94.99(8)
N2 Co1 N1 172.55(9)
O2 Co1 N3 165.81(8)
O3 Co1 N3 88.21(8)
O1 Co1 N3 92.14(8)
N2 Co1 N3 80.28(9)
N1 Co1 N3 102.23(9)
C3 N1 C1 108.8(2)
C3 N1 C2 105.6(2)
C1 N1 C2 108.1(2)
C3 N1 Co1 112.87(16)
C1 N1 Co1 111.99(16)
C2 N1 Co1 109.18(16)
C28 N2 C32 119.2(2)
C28 N2 Co1 125.60(19)
C32 N2 Co1 114.71(17)
C37 N3 C33 116.8(2)
C37 N3 Co1 131.18(18)
C33 N3 Co1 110.99(17)
C5 O1 Co1 116.88(16)
C13 O2 Co1 127.46(16)
C21 O3 Co1 120.95(16)
C4 C1 N1 114.9(2)
C12 C2 N1 112.6(2)
N1 C3 C20 115.9(2)
C9 C4 C5 120.1(3)
C9 C4 C1 122.2(2)
C5 C4 C1 117.3(2)
O1 C5 C4 121.3(2)
O1 C5 C6 120.0(2)
C4 C5 C6 118.7(2)
C7 C6 C5 119.6(3)
C7 C6 C10 122.3(3)
C5 C6 C10 118.1(2)
C6 C7 C8 122.5(3)
C9 C8 C7 117.0(3)
C9 C8 C11 121.7(3)
C7 C8 C11 121.3(3)
C4 C9 C8 121.9(3)
C17 C12 C13 120.5(3)
C17 C12 C2 122.7(2)
C13 C12 C2 116.8(2)
O2 C13 C14 119.8(2)
O2 C13 C12 121.3(2)
C14 C13 C12 118.9(2)
C15 C14 C13 118.5(3)
C15 C14 C18 122.5(3)
C13 C14 C18 119.0(2)
C16 C15 C14 123.4(3)
C17 C16 C15 117.1(3)
C17 C16 C19 120.9(3)
C15 C16 C19 121.9(3)
C16 C17 C12 121.6(3)
C25 C20 C21 119.7(3)
C25 C20 C3 116.2(2)
C21 C20 C3 124.1(2)
O3 C21 C20 124.2(2)
O3 C21 C22 117.2(2)
C20 C21 C22 118.6(2)
C23 C22 C21 119.9(3)
C23 C22 C26 122.1(3)
C21 C22 C26 118.1(3)
C22 C23 C24 122.3(3)
C25 C24 C23 117.4(3)
C25 C24 C27 121.2(3)
C23 C24 C27 121.4(3)
C24 C25 C20 122.2(3)
N2 C28 C29 122.2(3)
C30 C29 C28 119.0(3)
C31 C30 C29 119.0(3)
C30 C31 C32 119.2(3)
N2 C32 C31 121.5(2)
N2 C32 C33 114.1(2)
C31 C32 C33 124.3(2)
N3 C33 C34 122.1(2)
N3 C33 C32 114.4(2)
C34 C33 C32 123.5(2)
C35 C34 C33 119.8(3)
C36 C35 C34 118.3(3)
C35 C36 C37 119.1(3)
N3 C37 C36 123.1(3)

loop_
_geom_bond_atom_site_label_1
_geom_bond_atom_site_label_2
_geom_bond_distance
Co1 O2 1.9000(18)
Co1 O3 1.9034(18)
Co1 O1 1.9048(18)
Co1 N2 1.975(2)
Co1 N1 2.021(2)
Co1 N3 2.044(2)
N1 C3 1.489(3)
N1 C1 1.508(3)
N1 C2 1.518(3)
N2 C28 1.336(3)
N2 C32 1.350(3)
N3 C37 1.349(3)
N3 C33 1.356(3)
O1 C5 1.339(3)
O2 C13 1.330(3)
O3 C21 1.345(3)
C1 C4 1.501(4)
C2 C12 1.487(4)
C3 C20 1.519(4)
C4 C9 1.393(4)
C4 C5 1.406(4)
C5 C6 1.409(4)
C6 C7 1.385(4)
C6 C10 1.502(4)
C7 C8 1.403(4)
C8 C9 1.396(4)
C8 C11 1.518(4)
C12 C17 1.391(4)
C12 C13 1.411(4)
C13 C14 1.405(4)
C14 C15 1.398(4)
C14 C18 1.505(4)
C15 C16 1.389(4)
C16 C17 1.389(4)
C16 C19 1.511(4)
C20 C25 1.397(4)
C20 C21 1.405(4)
C21 C22 1.416(4)
C22 C23 1.383(4)
C22 C26 1.503(4)
C23 C24 1.396(4)
C24 C25 1.390(4)
C24 C27 1.500(4)
C28 C29 1.390(4)
C29 C30 1.386(4)
C30 C31 1.384(4)
C31 C32 1.394(4)
C32 C33 1.474(4)
C33 C34 1.383(4)
C34 C35 1.379(4)
C35 C36 1.378(4)
C36 C37 1.382(4)

loop_
_geom_torsion_atom_site_label_1
_geom_torsion_atom_site_label_2
_geom_torsion_atom_site_label_3
_geom_torsion_atom_site_label_4
_geom_torsion
O3 Co1 O2 C13 -104.7(2)
O1 Co1 O2 C13 77.3(2)
N2 Co1 O2 C13 169.3(2)
N1 Co1 O2 C13 -17.6(2)
N3 Co1 O2 C13 171.1(3)
C3 N1 C1 C4 -77.0(3)
C2 N1 C1 C4 168.8(2)
Co1 N1 C1 C4 48.4(3)
C3 N1 C2 C12 -168.8(2)
C1 N1 C2 C12 -52.5(3)
Co1 N1 C2 C12 69.6(2)
C1 N1 C3 C20 171.2(2)
C2 N1 C3 C20 -72.9(3)
Co1 N1 C3 C20 46.3(3)
N1 C1 C4 C9 128.2(3)
N1 C1 C4 C5 -59.0(3)
Co1 O1 C5 C4 51.3(3)
Co1 O1 C5 C6 -130.1(2)
C9 C4 C5 O1 176.8(2)
C1 C4 C5 O1 3.8(4)
C9 C4 C5 C6 -1.8(4)
C1 C4 C5 C6 -174.8(2)
O1 C5 C6 C7 -175.6(2)
C4 C5 C6 C7 3.0(4)
O1 C5 C6 C10 4.5(4)
C4 C5 C6 C10 -176.9(2)
C5 C6 C7 C8 -1.9(4)
C10 C6 C7 C8 178.0(3)
C6 C7 C8 C9 -0.5(4)
C6 C7 C8 C11 179.3(3)
C5 C4 C9 C8 -0.7(4)
C1 C4 C9 C8 172.0(3)
C7 C8 C9 C4 1.8(4)
C11 C8 C9 C4 -178.0(3)
N1 C2 C12 C17 125.4(3)
N1 C2 C12 C13 -54.2(3)
Co1 O2 C13 C14 -143.6(2)
Co1 O2 C13 C12 39.5(3)
C17 C12 C13 O2 177.0(2)
C2 C12 C13 O2 -3.4(4)
C17 C12 C13 C14 0.1(4)
C2 C12 C13 C14 179.7(2)
O2 C13 C14 C15 -176.1(2)
C12 C13 C14 C15 0.8(4)
O2 C13 C14 C18 1.7(4)
C12 C13 C14 C18 178.7(2)
C13 C14 C15 C16 -1.1(4)
C18 C14 C15 C16 -178.9(3)
C14 C15 C16 C17 0.4(4)
C14 C15 C16 C19 -178.9(3)
C15 C16 C17 C12 0.5(4)
C19 C16 C17 C12 179.9(3)
C13 C12 C17 C16 -0.8(4)
C2 C12 C17 C16 179.6(3)
N1 C3 C20 C25 171.4(2)
N1 C3 C20 C21 -9.5(4)
Co1 O3 C21 C20 -31.0(3)
Co1 O3 C21 C22 148.94(19)
C25 C20 C21 O3 177.8(2)
C3 C20 C21 O3 -1.2(4)
C25 C20 C21 C22 -2.1(4)
C3 C20 C21 C22 178.9(2)
O3 C21 C22 C23 -179.1(2)
C20 C21 C22 C23 0.8(4)
O3 C21 C22 C26 0.2(4)
C20 C21 C22 C26 -179.9(3)
C21 C22 C23 C24 1.3(4)
C26 C22 C23 C24 -177.9(3)
C22 C23 C24 C25 -2.1(4)
C22 C23 C24 C27 176.7(3)
C23 C24 C25 C20 0.8(4)
C27 C24 C25 C20 -178.0(3)
C21 C20 C25 C24 1.3(4)
C3 C20 C25 C24 -179.6(3)
C32 N2 C28 C29 -0.7(4)
Co1 N2 C28 C29 170.7(2)
N2 C28 C29 C30 1.4(4)
C28 C29 C30 C31 -0.3(4)
C29 C30 C31 C32 -1.4(4)
C28 N2 C32 C31 -1.0(4)
Co1 N2 C32 C31 -173.3(2)
C28 N2 C32 C33 -177.0(2)
Co1 N2 C32 C33 10.7(3)
C30 C31 C32 N2 2.1(4)
C30 C31 C32 C33 177.6(2)
C37 N3 C33 C34 -9.6(4)
Co1 N3 C33 C34 159.9(2)
C37 N3 C33 C32 168.9(2)
Co1 N3 C33 C32 -21.6(3)
N2 C32 C33 N3 7.9(3)
C31 C32 C33 N3 -168.0(2)
N2 C32 C33 C34 -173.6(2)
C31 C32 C33 C34 10.6(4)
N3 C33 C34 C35 2.4(4)
C32 C33 C34 C35 -176.0(3)
C33 C34 C35 C36 5.2(4)
C34 C35 C36 C37 -5.4(4)
C33 N3 C37 C36 9.5(4)
Co1 N3 C37 C36 -157.4(2)
C35 C36 C37 N3 -2.1(4)
